data_2235414
loop_
_publ_author_name
'Pawar, Sunayna'
'Shaikh, Mahidansha'
'Koorbanally, Neil'
'Omondi, Bernard'
'Ramjugernath, Deresh'

_publ_section_title
;
 2,4-Dibromo-1,3-dimethoxy-5-methylbenzene
;
_journal_issue 7
_journal_name_full 'Acta Crystallographica Section E'
_journal_page_first o2062
_journal_paper_doi 10.1107/S1600536812025767
_journal_volume 68
_journal_year 2012
_chemical_formula_iupac 'C9 H10 Br2 O2'
_chemical_formula_moiety 'C9 H10 Br2 O2'
_chemical_formula_sum 'C9 H10 Br2 O2'
_chemical_formula_weight 309.99
_chemical_name_systematic
;
2,4-Dibromo-1,3-dimethoxy-5-methylbenzene
;
_space_group_IT_number 14
_symmetry_cell_setting monoclinic
_symmetry_space_group_name_Hall '-P 2ybc'
_symmetry_space_group_name_H-M 'P 1 21/c 1'
_atom_sites_solution_hydrogens geom
_atom_sites_solution_primary direct
_atom_sites_solution_secondary difmap
_audit_creation_method SHELXL-97
_cell_angle_alpha 90.00
_cell_angle_beta 91.7150(10)
_cell_angle_gamma 90.00
_cell_formula_units_Z 8
_cell_length_a 8.7653(2)
_cell_length_b 16.4434(3)
_cell_length_c 13.8895(3)
_cell_measurement_reflns_used 37343
_cell_measurement_temperature 446(2)
_cell_measurement_theta_max 28.32
_cell_measurement_theta_min 1.92
_cell_volume 2001.02(7)
_computing_cell_refinement 'SAINT-Plus (Bruker, 2008)'
_computing_data_collection 'APEX2 (Bruker, 2008)'
_computing_data_reduction 'SAINT-Plus and XPREP (Bruker, 2008)'
_computing_molecular_graphics 'ORTEP3 (Farrugia, 1997)'
_computing_publication_material 'WinGX (Farrugia, 1999)'
_computing_structure_refinement 'SHELXL97 (Sheldrick, 2008)'
_computing_structure_solution 'SHELXS97 (Sheldrick, 2008)'
_diffrn_ambient_temperature 446(2)
_diffrn_measured_fraction_theta_full 0.997
_diffrn_measured_fraction_theta_max 0.997
_diffrn_measurement_device_type 'Bruker SMART APEXII CCD'
_diffrn_measurement_method '\f and \w scans'
_diffrn_radiation_monochromator graphite
_diffrn_radiation_source 'fine-focus sealed tube'
_diffrn_radiation_type MoK\a
_diffrn_radiation_wavelength 0.71073
_diffrn_reflns_av_R_equivalents 0.0374
_diffrn_reflns_av_sigmaI/netI 0.0251
_diffrn_reflns_limit_h_max 11
_diffrn_reflns_limit_h_min -11
_diffrn_reflns_limit_k_max 20
_diffrn_reflns_limit_k_min -21
_diffrn_reflns_limit_l_max 18
_diffrn_reflns_limit_l_min -18
_diffrn_reflns_number 36582
_diffrn_reflns_theta_full 28.32
_diffrn_reflns_theta_max 28.32
_diffrn_reflns_theta_min 1.92
_exptl_absorpt_coefficient_mu 8.066
_exptl_absorpt_correction_T_max 0.4993
_exptl_absorpt_correction_T_min 0.0953
_exptl_absorpt_correction_type multi-scan
_exptl_absorpt_process_details '(SADABS; Bruker, 2008)'
_exptl_crystal_colour colourless
_exptl_crystal_density_diffrn 2.058
_exptl_crystal_density_method 'not measured'
_exptl_crystal_description block
_exptl_crystal_F_000 1200
_exptl_crystal_size_max 0.55
_exptl_crystal_size_mid 0.25
_exptl_crystal_size_min 0.10
_refine_diff_density_max 0.791
_refine_diff_density_min -0.691
_refine_ls_extinction_method none
_refine_ls_goodness_of_fit_ref 1.040
_refine_ls_hydrogen_treatment constr
_refine_ls_matrix_type full
_refine_ls_number_parameters 241
_refine_ls_number_reflns 4979
_refine_ls_number_restraints 0
_refine_ls_restrained_S_all 1.040
_refine_ls_R_factor_all 0.0325
_refine_ls_R_factor_gt 0.0266
_refine_ls_shift/su_max 0.029
_refine_ls_shift/su_mean 0.000
_refine_ls_structure_factor_coef Fsqd
_refine_ls_weighting_details 'calc w=1/[\s^2^(Fo^2^)+(0.0416P)^2^+3.5276P] where P=(Fo^2^+2Fc^2^)/3'
_refine_ls_weighting_scheme calc
_refine_ls_wR_factor_gt 0.0720
_refine_ls_wR_factor_ref 0.0763
_reflns_number_gt 4447
_reflns_number_total 4979
_reflns_threshold_expression >2sigma(I)
_cod_data_source_file fj2564.cif
_cod_data_source_block I
_cod_original_sg_symbol_H-M 'P 21/c'
_cod_database_code 2235414
_cod_database_fobs_code 2235414

loop_
_symmetry_equiv_pos_as_xyz
'x, y, z'
'-x, y+1/2, -z+1/2'
'-x, -y, -z'
'x, -y-1/2, z-1/2'

loop_
_atom_site_type_symbol
_atom_site_label
_atom_site_fract_x
_atom_site_fract_y
_atom_site_fract_z
_atom_site_U_iso_or_equiv
_atom_site_adp_type
_atom_site_calc_flag
_atom_site_refinement_flags
_atom_site_occupancy
_atom_site_symmetry_multiplicity
C C1 0.7073(3) 0.18056(17) 0.96286(18) 0.0134(5) Uani d . 1 1
C C2 0.6244(3) 0.25269(17) 0.95874(18) 0.0139(5) Uani d . 1 1
C C3 0.7078(3) 0.32456(16) 0.95817(18) 0.0125(5) Uani d . 1 1
C C4 0.8676(3) 0.32527(16) 0.96239(18) 0.0128(5) Uani d . 1 1
C C5 0.9465(3) 0.25226(15) 0.96624(18) 0.0126(5) Uani d . 1 1
H H5 1.0526 0.2522 0.9683 0.015 Uiso calc R 1 1
C C6 0.8670(3) 0.17921(17) 0.96708(18) 0.0137(5) Uani d . 1 1
C C7 0.4523(3) 0.25224(18) 0.9553(2) 0.0194(6) Uani d . 1 1
H H7A 0.4161 0.2323 0.8938 0.029 Uiso calc R 1 1
H H7B 0.4153 0.3065 0.9647 0.029 Uiso calc R 1 1
H H7C 0.4160 0.2176 1.0053 0.029 Uiso calc R 1 1
C C8 1.1004(3) 0.4005(2) 0.9614(2) 0.0225(6) Uani d . 1 1
H H8A 1.1412 0.3740 1.0181 0.034 Uiso calc R 1 1
H H8B 1.1352 0.4558 0.9602 0.034 Uiso calc R 1 1
H H8C 1.1342 0.3725 0.9052 0.034 Uiso calc R 1 1
C C9 1.0984(3) 0.10374(19) 0.9875(2) 0.0219(6) Uani d . 1 1
H H9A 1.1471 0.1228 0.9308 0.033 Uiso calc R 1 1
H H9B 1.1310 0.0491 1.0014 0.033 Uiso calc R 1 1
H H9C 1.1259 0.1384 1.0409 0.033 Uiso calc R 1 1
C C10 0.8338(3) 0.23502(18) 0.71339(18) 0.0139(5) Uani d . 1 1
C C11 0.7952(3) 0.31760(18) 0.71368(18) 0.0138(5) Uani d . 1 1
C C12 0.6418(3) 0.33975(17) 0.71153(18) 0.0131(5) Uani d . 1 1
H H12 0.6145 0.3944 0.7121 0.016 Uiso calc R 1 1
C C13 0.5294(3) 0.28001(17) 0.70859(18) 0.0125(5) Uani d . 1 1
C C14 0.5708(3) 0.19796(17) 0.70738(18) 0.0129(5) Uani d . 1 1
C C15 0.7239(3) 0.17377(17) 0.70967(18) 0.0134(5) Uani d . 1 1
C C16 0.7691(3) 0.08609(18) 0.7087(2) 0.0186(6) Uani d . 1 1
H H16A 0.8527 0.0788 0.6664 0.028 Uiso calc R 1 1
H H16B 0.6840 0.0538 0.6864 0.028 Uiso calc R 1 1
H H16C 0.7997 0.0694 0.7726 0.028 Uiso calc R 1 1
C C17 0.3326(3) 0.38005(18) 0.7161(2) 0.0190(6) Uani d . 1 1
H H17A 0.3769 0.4020 0.7746 0.028 Uiso calc R 1 1
H H17B 0.2234 0.3834 0.7180 0.028 Uiso calc R 1 1
H H17C 0.3676 0.4106 0.6622 0.028 Uiso calc R 1 1
C C18 0.8728(4) 0.45640(19) 0.7160(2) 0.0241(6) Uani d . 1 1
H H18A 0.8046 0.4679 0.6624 0.036 Uiso calc R 1 1
H H18B 0.9638 0.4885 0.7109 0.036 Uiso calc R 1 1
H H18C 0.8238 0.4695 0.7750 0.036 Uiso calc R 1 1
O O1 0.9371(2) 0.39911(12) 0.96234(15) 0.0170(4) Uani d . 1 1
O O2 0.9358(2) 0.10511(12) 0.97172(15) 0.0180(4) Uani d . 1 1
O O3 0.3772(2) 0.29668(12) 0.70659(14) 0.0162(4) Uani d . 1 1
O O4 0.9121(2) 0.37173(12) 0.71589(15) 0.0189(4) Uani d . 1 1
Br Br1 0.60437(3) 0.078949(17) 0.96307(2) 0.01967(8) Uani d . 1 1
Br Br2 0.60863(3) 0.427111(17) 0.95128(2) 0.01804(8) Uani d . 1 1
Br Br3 1.04452(3) 0.208463(18) 0.718591(18) 0.01701(8) Uani d . 1 1
Br Br4 0.41110(3) 0.120197(17) 0.70330(2) 0.01769(8) Uani d . 1 1

loop_
_atom_site_aniso_label
_atom_site_aniso_U_11
_atom_site_aniso_U_22
_atom_site_aniso_U_33
_atom_site_aniso_U_12
_atom_site_aniso_U_13
_atom_site_aniso_U_23
C1 0.0170(13) 0.0102(12) 0.0129(11) -0.0039(10) 0.0000(9) 0.0017(9)
C2 0.0138(12) 0.0178(14) 0.0103(11) -0.0007(10) 0.0013(9) -0.0017(10)
C3 0.0153(12) 0.0088(12) 0.0134(11) 0.0039(9) 0.0009(9) -0.0014(9)
C4 0.0161(12) 0.0104(12) 0.0121(11) -0.0012(10) 0.0013(9) -0.0015(9)
C5 0.0123(12) 0.0122(13) 0.0134(11) 0.0019(9) 0.0007(9) 0.0004(9)
C6 0.0168(12) 0.0121(13) 0.0123(11) 0.0020(10) 0.0000(9) 0.0005(10)
C7 0.0144(13) 0.0213(16) 0.0224(14) 0.0007(11) 0.0020(10) -0.0010(11)
C8 0.0170(14) 0.0199(15) 0.0308(16) -0.0039(11) 0.0042(12) -0.0013(12)
C9 0.0206(14) 0.0145(14) 0.0302(15) 0.0060(11) -0.0040(11) -0.0006(12)
C10 0.0070(11) 0.0224(14) 0.0122(11) 0.0004(10) 0.0005(9) -0.0001(10)
C11 0.0098(11) 0.0187(14) 0.0129(11) -0.0046(10) 0.0001(9) 0.0003(10)
C12 0.0126(12) 0.0126(13) 0.0141(11) 0.0012(10) -0.0001(9) 0.0014(10)
C13 0.0099(11) 0.0166(13) 0.0111(11) 0.0013(10) 0.0010(9) -0.0016(10)
C14 0.0097(11) 0.0147(13) 0.0141(11) -0.0028(10) 0.0003(9) -0.0008(10)
C15 0.0130(12) 0.0158(13) 0.0113(11) 0.0014(10) 0.0002(9) -0.0016(10)
C16 0.0147(13) 0.0153(14) 0.0259(14) 0.0041(10) 0.0019(10) 0.0023(11)
C17 0.0132(12) 0.0210(15) 0.0226(13) 0.0035(11) -0.0014(10) -0.0012(11)
C18 0.0200(14) 0.0161(15) 0.0362(17) -0.0078(12) -0.0010(12) 0.0002(13)
O1 0.0148(9) 0.0095(9) 0.0269(10) -0.0020(7) 0.0015(8) 0.0001(8)
O2 0.0180(10) 0.0090(9) 0.0268(10) 0.0020(8) -0.0022(8) 0.0012(8)
O3 0.0084(8) 0.0163(10) 0.0239(10) 0.0015(7) 0.0012(7) -0.0024(8)
O4 0.0127(9) 0.0163(11) 0.0277(10) -0.0044(8) 0.0015(8) -0.0017(8)
Br1 0.02245(15) 0.01443(15) 0.02218(14) -0.00754(10) 0.00115(11) -0.00034(10)
Br2 0.01823(14) 0.01405(14) 0.02181(14) 0.00654(10) -0.00010(10) -0.00210(10)
Br3 0.00848(12) 0.02530(16) 0.01724(13) 0.00245(10) 0.00042(9) -0.00052(10)
Br4 0.01199(13) 0.01491(14) 0.02615(15) -0.00285(10) 0.00015(10) -0.00184(10)

loop_
_atom_type_symbol
_atom_type_description
_atom_type_scat_dispersion_real
_atom_type_scat_dispersion_imag
_atom_type_scat_source
C C 0.0033 0.0016 'International Tables Vol C Tables 4.2.6.8 and 6.1.1.4'
H H 0.0000 0.0000 'International Tables Vol C Tables 4.2.6.8 and 6.1.1.4'
O O 0.0106 0.0060 'International Tables Vol C Tables 4.2.6.8 and 6.1.1.4'
Br Br -0.2901 2.4595 'International Tables Vol C Tables 4.2.6.8 and 6.1.1.4'

loop_
_geom_angle_atom_site_label_1
_geom_angle_atom_site_label_2
_geom_angle_atom_site_label_3
_geom_angle
C2 C1 C6 122.4(2)
C2 C1 Br1 120.2(2)
C6 C1 Br1 117.4(2)
C3 C2 C1 116.8(2)
C3 C2 C7 122.0(2)
C1 C2 C7 121.2(2)
C2 C3 C4 122.2(2)
C2 C3 Br2 121.0(2)
C4 C3 Br2 116.8(2)
O1 C4 C5 123.4(2)
O1 C4 C3 117.1(2)
C5 C4 C3 119.5(2)
C4 C5 C6 120.0(3)
C4 C5 H5 120.0
C6 C5 H5 120.0
O2 C6 C5 123.6(2)
O2 C6 C1 117.2(2)
C5 C6 C1 119.2(2)
C2 C7 H7A 109.5
C2 C7 H7B 109.5
H7A C7 H7B 109.5
C2 C7 H7C 109.5
H7A C7 H7C 109.5
H7B C7 H7C 109.5
O1 C8 H8A 109.5
O1 C8 H8B 109.5
H8A C8 H8B 109.5
O1 C8 H8C 109.5
H8A C8 H8C 109.5
H8B C8 H8C 109.5
O2 C9 H9A 109.5
O2 C9 H9B 109.5
H9A C9 H9B 109.5
O2 C9 H9C 109.5
H9A C9 H9C 109.5
H9B C9 H9C 109.5
C15 C10 C11 122.3(2)
C15 C10 Br3 120.4(2)
C11 C10 Br3 117.3(2)
O4 C11 C12 123.8(3)
O4 C11 C10 117.0(2)
C12 C11 C10 119.2(2)
C13 C12 C11 119.9(3)
C13 C12 H12 120.0
C11 C12 H12 120.0
O3 C13 C12 123.4(2)
O3 C13 C14 116.7(2)
C12 C13 C14 119.9(2)
C13 C14 C15 121.5(2)
C13 C14 Br4 117.40(19)
C15 C14 Br4 121.1(2)
C10 C15 C14 117.2(3)
C10 C15 C16 120.9(2)
C14 C15 C16 121.9(2)
C15 C16 H16A 109.5
C15 C16 H16B 109.5
H16A C16 H16B 109.5
C15 C16 H16C 109.5
H16A C16 H16C 109.5
H16B C16 H16C 109.5
O3 C17 H17A 109.5
O3 C17 H17B 109.5
H17A C17 H17B 109.5
O3 C17 H17C 109.5
H17A C17 H17C 109.5
H17B C17 H17C 109.5
O4 C18 H18A 109.5
O4 C18 H18B 109.5
H18A C18 H18B 109.5
O4 C18 H18C 109.5
H18A C18 H18C 109.5
H18B C18 H18C 109.5
C4 O1 C8 117.5(2)
C6 O2 C9 117.2(2)
C13 O3 C17 117.4(2)
C11 O4 C18 117.1(2)

loop_
_geom_bond_atom_site_label_1
_geom_bond_atom_site_label_2
_geom_bond_distance
C1 C2 1.391(4)
C1 C6 1.400(4)
C1 Br1 1.899(3)
C2 C3 1.390(4)
C2 C7 1.508(4)
C3 C4 1.400(4)
C3 Br2 1.898(3)
C4 O1 1.359(3)
C4 C5 1.386(4)
C5 C6 1.389(4)
C5 H5 0.9300
C6 O2 1.360(3)
C7 H7A 0.9600
C7 H7B 0.9600
C7 H7C 0.9600
C8 O1 1.431(3)
C8 H8A 0.9600
C8 H8B 0.9600
C8 H8C 0.9600
C9 O2 1.436(3)
C9 H9A 0.9600
C9 H9B 0.9600
C9 H9C 0.9600
C10 C15 1.394(4)
C10 C11 1.399(4)
C10 Br3 1.897(3)
C11 O4 1.357(3)
C11 C12 1.392(4)
C12 C13 1.391(4)
C12 H12 0.9300
C13 O3 1.361(3)
C13 C14 1.397(4)
C14 C15 1.400(4)
C14 Br4 1.895(3)
C15 C16 1.495(4)
C16 H16A 0.9600
C16 H16B 0.9600
C16 H16C 0.9600
C17 O3 1.433(4)
C17 H17A 0.9600
C17 H17B 0.9600
C17 H17C 0.9600
C18 O4 1.434(4)
C18 H18A 0.9600
C18 H18B 0.9600
C18 H18C 0.9600

loop_
_geom_torsion_atom_site_label_1
_geom_torsion_atom_site_label_2
_geom_torsion_atom_site_label_3
_geom_torsion_atom_site_label_4
_geom_torsion
C6 C1 C2 C3 0.5(4)
Br1 C1 C2 C3 -179.56(18)
C6 C1 C2 C7 -179.3(2)
Br1 C1 C2 C7 0.6(3)
C1 C2 C3 C4 -0.6(4)
C7 C2 C3 C4 179.3(2)
C1 C2 C3 Br2 179.30(18)
C7 C2 C3 Br2 -0.9(3)
C2 C3 C4 O1 -179.4(2)
Br2 C3 C4 O1 0.8(3)
C2 C3 C4 C5 0.7(4)
Br2 C3 C4 C5 -179.16(19)
O1 C4 C5 C6 179.3(2)
C3 C4 C5 C6 -0.8(4)
C4 C5 C6 O2 -179.3(2)
C4 C5 C6 C1 0.7(4)
C2 C1 C6 O2 179.4(2)
Br1 C1 C6 O2 -0.5(3)
C2 C1 C6 C5 -0.6(4)
Br1 C1 C6 C5 179.45(19)
C15 C10 C11 O4 -179.0(2)
Br3 C10 C11 O4 1.2(3)
C15 C10 C11 C12 0.9(4)
Br3 C10 C11 C12 -178.96(19)
O4 C11 C12 C13 179.5(2)
C10 C11 C12 C13 -0.4(4)
C11 C12 C13 O3 179.8(2)
C11 C12 C13 C14 -0.3(4)
O3 C13 C14 C15 -179.7(2)
C12 C13 C14 C15 0.4(4)
O3 C13 C14 Br4 -0.1(3)
C12 C13 C14 Br4 -179.97(19)
C11 C10 C15 C14 -0.8(4)
Br3 C10 C15 C14 179.08(18)
C11 C10 C15 C16 179.5(2)
Br3 C10 C15 C16 -0.6(3)
C13 C14 C15 C10 0.1(4)
Br4 C14 C15 C10 -179.50(18)
C13 C14 C15 C16 179.8(2)
Br4 C14 C15 C16 0.2(3)
C5 C4 O1 C8 3.2(4)
C3 C4 O1 C8 -176.7(2)
C5 C6 O2 C9 7.2(4)
C1 C6 O2 C9 -172.8(2)
C12 C13 O3 C17 -5.3(4)
C14 C13 O3 C17 174.8(2)
C12 C11 O4 C18 0.0(4)
C10 C11 O4 C18 179.9(2)

loop_
_cod_related_entry_id
_cod_related_entry_database
_cod_related_entry_code
1 ChemSpider 26554364
